data_4064415
loop_
_publ_author_name
'Zhang, Kainan'
'Conda-Sheridan, Martin'
'Cooke, Shayna'
'Louie, Janis'

_publ_section_title
;
 N-Heterocyclic Carbene Bound Nickel(I) Complexes and Their Roles in
 Catalysis.
;
_journal_issue 9
_journal_name_full Organometallics
_journal_page_first 2546
_journal_page_last 2552
_journal_paper_doi 10.1021/om200090d
_journal_volume 30
_journal_year 2011
_chemical_formula_moiety 'C21 H31 Br N4 Ni O'
_chemical_formula_sum 'C21 H31 Br N4 Ni O'
_chemical_formula_weight 494.12
_chemical_name_systematic
; 
 ? 
;
_space_group_IT_number 14
_symmetry_cell_setting monoclinic
_symmetry_space_group_name_Hall '-P 2yn'
_symmetry_space_group_name_H-M 'P 1 21/n 1'
_atom_sites_solution_hydrogens geom
_atom_sites_solution_primary direct
_atom_sites_solution_secondary difmap
_audit_creation_method SHELXL-97
_cell_angle_alpha 90.00
_cell_angle_beta 112.0432(9)
_cell_angle_gamma 90.00
_cell_formula_units_Z 4
_cell_length_a 9.01950(10)
_cell_length_b 27.5695(4)
_cell_length_c 9.47800(10)
_cell_measurement_reflns_used 8566
_cell_measurement_temperature 150(1)
_cell_measurement_theta_max 27.485
_cell_measurement_theta_min 1.018
_cell_volume 2184.55(5)
_computing_cell_refinement DENZO-SMN
_computing_data_collection 'Nonius COLLECT'
_computing_data_reduction DENZO-SMN
_computing_molecular_graphics 'WinGX, Ortep3'
_computing_structure_refinement 'SHELXL-97 (Sheldrick, 1997)'
_computing_structure_solution SIR97
_diffrn_ambient_temperature 150(1)
_diffrn_measured_fraction_theta_full 0.997
_diffrn_measured_fraction_theta_max 0.997
_diffrn_measurement_device_type 'Nonius KappaCCD Diffractometer'
_diffrn_measurement_method 'Phi and Omega scan'
_diffrn_radiation_monochromator graphite
_diffrn_radiation_source 'fine-focus sealed tube'
_diffrn_radiation_type MoK\a
_diffrn_radiation_wavelength 0.71073
_diffrn_reflns_av_R_equivalents 0.0205
_diffrn_reflns_av_sigmaI/netI 0.0280
_diffrn_reflns_limit_h_max 11
_diffrn_reflns_limit_h_min -11
_diffrn_reflns_limit_k_max 36
_diffrn_reflns_limit_k_min -36
_diffrn_reflns_limit_l_max 12
_diffrn_reflns_limit_l_min -12
_diffrn_reflns_number 10194
_diffrn_reflns_theta_full 27.86
_diffrn_reflns_theta_max 27.86
_diffrn_reflns_theta_min 2.43
_exptl_absorpt_coefficient_mu 2.736
_exptl_absorpt_correction_T_max 0.5718
_exptl_absorpt_correction_T_min 0.4477
_exptl_absorpt_correction_type multi-scan
_exptl_absorpt_process_details 'DENZO-SMN (Otwinowski & Minor, 1997)'
_exptl_crystal_colour brown
_exptl_crystal_density_diffrn 1.502
_exptl_crystal_density_method 'not measured'
_exptl_crystal_description prism
_exptl_crystal_F_000 1024
_exptl_crystal_size_max 0.35
_exptl_crystal_size_mid 0.30
_exptl_crystal_size_min 0.23
_refine_diff_density_max 0.899
_refine_diff_density_min -0.744
_refine_diff_density_rms 0.064
_refine_ls_extinction_method none
_refine_ls_goodness_of_fit_ref 1.042
_refine_ls_hydrogen_treatment constr
_refine_ls_matrix_type full
_refine_ls_number_parameters 262
_refine_ls_number_reflns 5193
_refine_ls_number_restraints 0
_refine_ls_restrained_S_all 1.042
_refine_ls_R_factor_all 0.0392
_refine_ls_R_factor_gt 0.0296
_refine_ls_shift/su_max 0.002
_refine_ls_shift/su_mean 0.000
_refine_ls_structure_factor_coef Fsqd
_refine_ls_weighting_details 'calc w=1/[\s^2^(Fo^2^)+(0.0335P)^2^+1.6821P] where P=(Fo^2^+2Fc^2^)/3'
_refine_ls_weighting_scheme calc
_refine_ls_wR_factor_gt 0.0720
_refine_ls_wR_factor_ref 0.0756
_reflns_number_gt 4416
_reflns_number_total 5193
_reflns_threshold_expression >2sigma(I)
_cod_data_source_file om200090d_si_002.cif
_cod_data_source_block tmiy2Ni(II)MeOPhBr
_cod_depositor_comments
;
The following automatic conversions were performed:

'_exptl_absorpt_correction_type' value 'Multi-scan' changed to
'multi-scan' according to
/home/saulius/struct/CIF-dictionaries/cif_core.dic dictionary named
'cif_core.dic' version 2.4.1 from 2010-06-29.

Automatic conversion script
Id: cif_fix_values 1715 2011-07-08 13:25:40Z adriana 
;
_cod_original_sg_symbol_H-M P21/n
_cod_database_code 4064415

loop_
_symmetry_equiv_pos_as_xyz
'x, y, z'
'-x+1/2, y+1/2, -z+1/2'
'-x, -y, -z'
'x-1/2, -y-1/2, z-1/2'

loop_
_atom_site_label
_atom_site_type_symbol
_atom_site_fract_x
_atom_site_fract_y
_atom_site_fract_z
_atom_site_U_iso_or_equiv
_atom_site_adp_type
_atom_site_occupancy
_atom_site_symmetry_multiplicity
_atom_site_calc_flag
_atom_site_refinement_flags
Br1 Br 0.76444(3) 0.322376(8) 0.67238(2) 0.03032(7) Uani 1 1 d .
Ni1 Ni 0.52730(3) 0.357919(10) 0.69109(3) 0.02254(8) Uani 1 1 d .
O1 O 0.0470(2) 0.50550(7) 0.7465(2) 0.0464(5) Uani 1 1 d .
N1 N 0.4238(2) 0.39342(7) 0.37538(19) 0.0247(4) Uani 1 1 d .
N2 N 0.3054(2) 0.32772(6) 0.38917(19) 0.0233(4) Uani 1 1 d .
N3 N 0.7295(2) 0.37250(7) 1.01871(19) 0.0260(4) Uani 1 1 d .
N4 N 0.5499(2) 0.31837(6) 0.98200(19) 0.0242(4) Uani 1 1 d .
C1 C 0.4164(2) 0.35975(8) 0.4758(2) 0.0228(4) Uani 1 1 d .
C2 C 0.3189(3) 0.38297(8) 0.2273(2) 0.0270(5) Uani 1 1 d .
C3 C 0.2434(3) 0.34148(8) 0.2356(2) 0.0258(4) Uani 1 1 d .
C4 C 0.5328(3) 0.43427(9) 0.4199(3) 0.0365(5) Uani 1 1 d .
H4A H 0.5839 0.4355 0.5311 0.055 Uiso 1 1 calc R
H4B H 0.4732 0.4644 0.3825 0.055 Uiso 1 1 calc R
H4C H 0.6148 0.4306 0.3761 0.055 Uiso 1 1 calc R
C5 C 0.3107(3) 0.41346(10) 0.0942(3) 0.0402(6) Uani 1 1 d .
H5A H 0.2307 0.4000 0.0010 0.060 Uiso 1 1 calc R
H5B H 0.4155 0.4137 0.0852 0.060 Uiso 1 1 calc R
H5C H 0.2807 0.4467 0.1090 0.060 Uiso 1 1 calc R
C6 C 0.1215(3) 0.31170(9) 0.1157(3) 0.0350(5) Uani 1 1 d .
H6A H 0.0965 0.3270 0.0161 0.052 Uiso 1 1 calc R
H6B H 0.0240 0.3095 0.1380 0.052 Uiso 1 1 calc R
H6C H 0.1641 0.2791 0.1145 0.052 Uiso 1 1 calc R
C7 C 0.2631(3) 0.28341(9) 0.4479(3) 0.0354(5) Uani 1 1 d .
H7A H 0.3369 0.2784 0.5533 0.053 Uiso 1 1 calc R
H7B H 0.2704 0.2559 0.3855 0.053 Uiso 1 1 calc R
H7C H 0.1535 0.2860 0.4447 0.053 Uiso 1 1 calc R
C8 C 0.6083(3) 0.35014(8) 0.9066(2) 0.0241(4) Uani 1 1 d .
C9 C 0.7464(3) 0.35474(8) 1.1627(2) 0.0266(5) Uani 1 1 d .
C10 C 0.6341(3) 0.32052(8) 1.1394(2) 0.0254(4) Uani 1 1 d .
C11 C 0.8313(3) 0.40930(9) 0.9911(3) 0.0333(5) Uani 1 1 d .
H11A H 0.8233 0.4072 0.8853 0.050 Uiso 1 1 calc R
H11B H 0.9425 0.4039 1.0596 0.050 Uiso 1 1 calc R
H11C H 0.7966 0.4415 1.0099 0.050 Uiso 1 1 calc R
C12 C 0.8703(3) 0.37348(10) 1.3067(2) 0.0345(5) Uani 1 1 d .
H12A H 0.8551 0.3585 1.3942 0.052 Uiso 1 1 calc R
H12B H 0.8600 0.4088 1.3114 0.052 Uiso 1 1 calc R
H12C H 0.9770 0.3654 1.3090 0.052 Uiso 1 1 calc R
C13 C 0.5953(3) 0.28766(9) 1.2464(2) 0.0324(5) Uani 1 1 d .
H13A H 0.6641 0.2956 1.3514 0.049 Uiso 1 1 calc R
H13B H 0.6135 0.2539 1.2247 0.049 Uiso 1 1 calc R
H13C H 0.4830 0.2919 1.2331 0.049 Uiso 1 1 calc R
C14 C 0.4100(3) 0.28811(9) 0.9075(3) 0.0312(5) Uani 1 1 d .
H14A H 0.3128 0.3073 0.8876 0.047 Uiso 1 1 calc R
H14B H 0.4110 0.2607 0.9737 0.047 Uiso 1 1 calc R
H14C H 0.4119 0.2759 0.8110 0.047 Uiso 1 1 calc R
C15 C 0.3667(3) 0.39943(8) 0.7094(2) 0.0277(5) Uani 1 1 d .
C16 C 0.2046(3) 0.38958(9) 0.6627(3) 0.0332(5) Uani 1 1 d .
H16 H 0.1672 0.3585 0.6216 0.040 Uiso 1 1 calc R
C17 C 0.0933(3) 0.42353(9) 0.6734(2) 0.0326(5) Uani 1 1 d .
H17 H -0.0168 0.4153 0.6410 0.039 Uiso 1 1 calc R
C18 C 0.1454(3) 0.46891(9) 0.7312(3) 0.0323(5) Uani 1 1 d .
C19 C 0.3057(3) 0.48010(9) 0.7811(3) 0.0328(5) Uani 1 1 d .
H19 H 0.3420 0.5112 0.8227 0.039 Uiso 1 1 calc R
C20 C 0.4136(3) 0.44620(8) 0.7707(3) 0.0301(5) Uani 1 1 d .
H20 H 0.5236 0.4546 0.8061 0.036 Uiso 1 1 calc R
C21 C -0.1200(3) 0.50014(11) 0.6673(3) 0.0479(7) Uani 1 1 d .
H21A H -0.1423 0.4937 0.5595 0.072 Uiso 1 1 calc R
H21B H -0.1744 0.5300 0.6768 0.072 Uiso 1 1 calc R
H21C H -0.1588 0.4730 0.7107 0.072 Uiso 1 1 calc R

loop_
_atom_site_aniso_label
_atom_site_aniso_U_11
_atom_site_aniso_U_22
_atom_site_aniso_U_33
_atom_site_aniso_U_23
_atom_site_aniso_U_13
_atom_site_aniso_U_12
Br1 0.03184(13) 0.03707(13) 0.02141(11) 0.00047(9) 0.00926(9) 0.00292(9)
Ni1 0.02515(14) 0.02801(15) 0.01205(12) -0.00064(10) 0.00424(10) -0.00097(11)
O1 0.0375(10) 0.0427(10) 0.0522(11) -0.0122(9) 0.0091(8) 0.0043(8)
N1 0.0283(9) 0.0283(9) 0.0174(8) 0.0014(7) 0.0083(7) -0.0012(7)
N2 0.0268(9) 0.0270(9) 0.0148(8) -0.0001(7) 0.0064(7) -0.0003(7)
N3 0.0272(9) 0.0328(10) 0.0143(8) -0.0028(7) 0.0036(7) -0.0002(8)
N4 0.0241(9) 0.0327(10) 0.0140(8) -0.0001(7) 0.0049(7) 0.0017(7)
C1 0.0257(10) 0.0258(10) 0.0169(9) 0.0004(8) 0.0078(8) 0.0005(8)
C2 0.0319(12) 0.0320(12) 0.0163(9) 0.0026(8) 0.0081(8) 0.0076(9)
C3 0.0255(11) 0.0327(11) 0.0161(9) -0.0013(8) 0.0041(8) 0.0063(9)
C4 0.0399(14) 0.0376(13) 0.0325(12) 0.0015(10) 0.0140(11) -0.0103(11)
C5 0.0571(17) 0.0401(14) 0.0221(11) 0.0106(10) 0.0134(11) 0.0078(12)
C6 0.0348(13) 0.0402(13) 0.0224(11) -0.0064(9) 0.0021(9) 0.0020(10)
C7 0.0493(15) 0.0301(12) 0.0262(11) -0.0022(9) 0.0136(10) -0.0096(11)
C8 0.0248(11) 0.0300(11) 0.0168(9) -0.0017(8) 0.0070(8) 0.0014(8)
C9 0.0279(11) 0.0351(12) 0.0142(9) -0.0019(8) 0.0051(8) 0.0060(9)
C10 0.0245(11) 0.0357(12) 0.0148(9) 0.0005(8) 0.0061(8) 0.0075(9)
C11 0.0346(13) 0.0361(13) 0.0258(11) -0.0030(9) 0.0075(9) -0.0064(10)
C12 0.0324(12) 0.0470(14) 0.0183(10) -0.0047(10) 0.0030(9) 0.0014(11)
C13 0.0335(12) 0.0421(13) 0.0222(11) 0.0061(10) 0.0109(9) 0.0074(10)
C14 0.0276(11) 0.0392(13) 0.0250(11) -0.0012(9) 0.0077(9) -0.0044(10)
C15 0.0308(12) 0.0359(12) 0.0136(9) -0.0005(8) 0.0052(8) 0.0009(9)
C16 0.0331(12) 0.0360(13) 0.0264(11) -0.0075(9) 0.0066(9) -0.0030(10)
C17 0.0266(11) 0.0411(13) 0.0235(11) -0.0054(10) 0.0017(9) -0.0008(10)
C18 0.0365(13) 0.0339(12) 0.0237(11) 0.0015(9) 0.0081(9) 0.0034(10)
C19 0.0396(13) 0.0294(12) 0.0287(11) 0.0016(9) 0.0120(10) -0.0025(10)
C20 0.0301(12) 0.0322(12) 0.0268(11) 0.0024(9) 0.0093(9) -0.0023(9)
C21 0.0352(14) 0.0536(17) 0.0532(17) -0.0040(14) 0.0146(12) 0.0052(13)

loop_
_atom_type_symbol
_atom_type_description
_atom_type_scat_dispersion_real
_atom_type_scat_dispersion_imag
_atom_type_scat_source
C C 0.0033 0.0016 'International Tables Vol C Tables 4.2.6.8 and 6.1.1.4'
H H 0.0000 0.0000 'International Tables Vol C Tables 4.2.6.8 and 6.1.1.4'
N N 0.0061 0.0033 'International Tables Vol C Tables 4.2.6.8 and 6.1.1.4'
O O 0.0106 0.0060 'International Tables Vol C Tables 4.2.6.8 and 6.1.1.4'
Ni Ni 0.3393 1.1124 'International Tables Vol C Tables 4.2.6.8 and 6.1.1.4'
Br Br -0.2901 2.4595 'International Tables Vol C Tables 4.2.6.8 and 6.1.1.4'

loop_
_geom_angle_atom_site_label_1
_geom_angle_atom_site_label_2
_geom_angle_atom_site_label_3
_geom_angle
C15 Ni1 C8 88.20(9)
C15 Ni1 C1 88.30(9)
C8 Ni1 C1 170.48(9)
C15 Ni1 Br1 166.86(7)
C8 Ni1 Br1 92.25(6)
C1 Ni1 Br1 93.18(6)
C18 O1 C21 117.6(2)
C1 N1 C2 111.86(18)
C1 N1 C4 122.49(18)
C2 N1 C4 125.63(18)
C1 N2 C3 111.63(17)
C1 N2 C7 123.80(17)
C3 N2 C7 124.49(18)
C8 N3 C9 111.45(18)
C8 N3 C11 123.65(18)
C9 N3 C11 124.88(18)
C8 N4 C10 111.85(18)
C8 N4 C14 123.53(17)
C10 N4 C14 124.51(18)
N1 C1 N2 104.01(17)
N1 C1 Ni1 128.91(16)
N2 C1 Ni1 127.03(15)
C3 C2 N1 106.46(18)
C3 C2 C5 131.3(2)
N1 C2 C5 122.1(2)
C2 C3 N2 106.04(18)
C2 C3 C6 131.7(2)
N2 C3 C6 122.2(2)
N1 C4 H4A 109.5
N1 C4 H4B 109.5
H4A C4 H4B 109.5
N1 C4 H4C 109.5
H4A C4 H4C 109.5
H4B C4 H4C 109.5
C2 C5 H5A 109.5
C2 C5 H5B 109.5
H5A C5 H5B 109.5
C2 C5 H5C 109.5
H5A C5 H5C 109.5
H5B C5 H5C 109.5
C3 C6 H6A 109.5
C3 C6 H6B 109.5
H6A C6 H6B 109.5
C3 C6 H6C 109.5
H6A C6 H6C 109.5
H6B C6 H6C 109.5
N2 C7 H7A 109.5
N2 C7 H7B 109.5
H7A C7 H7B 109.5
N2 C7 H7C 109.5
H7A C7 H7C 109.5
H7B C7 H7C 109.5
N3 C8 N4 103.88(17)
N3 C8 Ni1 131.44(16)
N4 C8 Ni1 124.69(15)
C10 C9 N3 106.58(18)
C10 C9 C12 130.8(2)
N3 C9 C12 122.6(2)
C9 C10 N4 106.25(18)
C9 C10 C13 132.0(2)
N4 C10 C13 121.8(2)
N3 C11 H11A 109.5
N3 C11 H11B 109.5
H11A C11 H11B 109.5
N3 C11 H11C 109.5
H11A C11 H11C 109.5
H11B C11 H11C 109.5
C9 C12 H12A 109.5
C9 C12 H12B 109.5
H12A C12 H12B 109.5
C9 C12 H12C 109.5
H12A C12 H12C 109.5
H12B C12 H12C 109.5
C10 C13 H13A 109.5
C10 C13 H13B 109.5
H13A C13 H13B 109.5
C10 C13 H13C 109.5
H13A C13 H13C 109.5
H13B C13 H13C 109.5
N4 C14 H14A 109.5
N4 C14 H14B 109.5
H14A C14 H14B 109.5
N4 C14 H14C 109.5
H14A C14 H14C 109.5
H14B C14 H14C 109.5
C16 C15 C20 115.3(2)
C16 C15 Ni1 126.88(17)
C20 C15 Ni1 117.77(17)
C15 C16 C17 122.9(2)
C15 C16 H16 118.5
C17 C16 H16 118.5
C18 C17 C16 119.2(2)
C18 C17 H17 120.4
C16 C17 H17 120.4
C17 C18 C19 119.9(2)
C17 C18 O1 124.5(2)
C19 C18 O1 115.6(2)
C18 C19 C20 120.1(2)
C18 C19 H19 119.9
C20 C19 H19 119.9
C19 C20 C15 122.5(2)
C19 C20 H20 118.7
C15 C20 H20 118.7
O1 C21 H21A 109.5
O1 C21 H21B 109.5
H21A C21 H21B 109.5
O1 C21 H21C 109.5
H21A C21 H21C 109.5
H21B C21 H21C 109.5

loop_
_geom_bond_atom_site_label_1
_geom_bond_atom_site_label_2
_geom_bond_distance
Br1 Ni1 2.4189(3)
Ni1 C15 1.904(2)
Ni1 C8 1.906(2)
Ni1 C1 1.907(2)
O1 C18 1.386(3)
O1 C21 1.416(3)
N1 C1 1.349(3)
N1 C2 1.397(3)
N1 C4 1.449(3)
N2 C1 1.356(3)
N2 C3 1.402(3)
N2 C7 1.452(3)
N3 C8 1.353(3)
N3 C9 1.403(3)
N3 C11 1.457(3)
N4 C8 1.355(3)
N4 C10 1.398(3)
N4 C14 1.455(3)
C2 C3 1.348(3)
C2 C5 1.495(3)
C3 C6 1.495(3)
C4 H4A 0.9800
C4 H4B 0.9800
C4 H4C 0.9800
C5 H5A 0.9800
C5 H5B 0.9800
C5 H5C 0.9800
C6 H6A 0.9800
C6 H6B 0.9800
C6 H6C 0.9800
C7 H7A 0.9800
C7 H7B 0.9800
C7 H7C 0.9800
C9 C10 1.341(3)
C9 C12 1.494(3)
C10 C13 1.496(3)
C11 H11A 0.9800
C11 H11B 0.9800
C11 H11C 0.9800
C12 H12A 0.9800
C12 H12B 0.9800
C12 H12C 0.9800
C13 H13A 0.9800
C13 H13B 0.9800
C13 H13C 0.9800
C14 H14A 0.9800
C14 H14B 0.9800
C14 H14C 0.9800
C15 C16 1.386(3)
C15 C20 1.412(3)
C16 C17 1.404(3)
C16 H16 0.9500
C17 C18 1.376(3)
C17 H17 0.9500
C18 C19 1.377(3)
C19 C20 1.379(3)
C19 H19 0.9500
C20 H20 0.9500
C21 H21A 0.9800
C21 H21B 0.9800
C21 H21C 0.9800

loop_
_geom_torsion_atom_site_label_1
_geom_torsion_atom_site_label_2
_geom_torsion_atom_site_label_3
_geom_torsion_atom_site_label_4
_geom_torsion
C2 N1 C1 N2 0.1(2)
C4 N1 C1 N2 -178.2(2)
C2 N1 C1 Ni1 -177.42(16)
C4 N1 C1 Ni1 4.2(3)
C3 N2 C1 N1 -0.3(2)
C7 N2 C1 N1 176.6(2)
C3 N2 C1 Ni1 177.33(15)
C7 N2 C1 Ni1 -5.8(3)
C15 Ni1 C1 N1 83.4(2)
C8 Ni1 C1 N1 151.8(5)
Br1 Ni1 C1 N1 -83.55(19)
C15 Ni1 C1 N2 -93.6(2)
C8 Ni1 C1 N2 -25.2(7)
Br1 Ni1 C1 N2 99.44(18)
C1 N1 C2 C3 0.1(2)
C4 N1 C2 C3 178.4(2)
C1 N1 C2 C5 -176.8(2)
C4 N1 C2 C5 1.5(3)
N1 C2 C3 N2 -0.2(2)
C5 C2 C3 N2 176.3(2)
N1 C2 C3 C6 -178.3(2)
C5 C2 C3 C6 -1.8(4)
C1 N2 C3 C2 0.3(2)
C7 N2 C3 C2 -176.6(2)
C1 N2 C3 C6 178.7(2)
C7 N2 C3 C6 1.8(3)
C9 N3 C8 N4 0.0(2)
C11 N3 C8 N4 178.42(19)
C9 N3 C8 Ni1 -179.88(16)
C11 N3 C8 Ni1 -1.5(3)
C10 N4 C8 N3 -0.4(2)
C14 N4 C8 N3 175.95(19)
C10 N4 C8 Ni1 179.53(15)
C14 N4 C8 Ni1 -4.1(3)
C15 Ni1 C8 N3 -97.2(2)
C1 Ni1 C8 N3 -165.6(5)
Br1 Ni1 C8 N3 69.7(2)
C15 Ni1 C8 N4 82.93(19)
C1 Ni1 C8 N4 14.5(7)
Br1 Ni1 C8 N4 -110.21(18)
C8 N3 C9 C10 0.3(2)
C11 N3 C9 C10 -178.0(2)
C8 N3 C9 C12 -179.4(2)
C11 N3 C9 C12 2.2(3)
N3 C9 C10 N4 -0.6(2)
C12 C9 C10 N4 179.2(2)
N3 C9 C10 C13 177.7(2)
C12 C9 C10 C13 -2.6(4)
C8 N4 C10 C9 0.6(2)
C14 N4 C10 C9 -175.7(2)
C8 N4 C10 C13 -177.87(19)
C14 N4 C10 C13 5.8(3)
C8 Ni1 C15 C16 -110.0(2)
C1 Ni1 C15 C16 61.2(2)
Br1 Ni1 C15 C16 157.84(19)
C8 Ni1 C15 C20 73.01(17)
C1 Ni1 C15 C20 -115.84(17)
Br1 Ni1 C15 C20 -19.2(4)
C20 C15 C16 C17 0.6(3)
Ni1 C15 C16 C17 -176.42(17)
C15 C16 C17 C18 0.6(4)
C16 C17 C18 C19 -1.5(3)
C16 C17 C18 O1 179.6(2)
C21 O1 C18 C17 -14.9(4)
C21 O1 C18 C19 166.2(2)
C17 C18 C19 C20 1.1(3)
O1 C18 C19 C20 -179.9(2)
C18 C19 C20 C15 0.2(3)
C16 C15 C20 C19 -1.1(3)
Ni1 C15 C20 C19 176.27(17)
